data_2244000
loop_
_publ_author_name
'Kirchhoff, Jan-Lukas'
'Koller, Stephan G.'
'Louven, Kathrin'
'Strohmann, Carsten'

_publ_section_title
;
 Crystal structure and Hirshfeld surface analysis of
 1-[(benzyldimethylsilyl)methyl]-1-ethylpiperidin-1-ium ethanesulfonate
;
_journal_coeditor_code HB8003
_journal_issue 2
_journal_name_full 'Acta Crystallographica Section E'
_journal_page_first
;
;
_journal_paper_doi 10.1107/S205698902101361X
_journal_volume 78
_journal_year 2022
_chemical_absolute_configuration ad
_chemical_formula_iupac 'C17 H30 N Si +, C2 H5 O4 S -'
_chemical_formula_moiety 'C17 H30 N Si +, C2 H5 O4 S -'
_chemical_formula_sum 'C19 H35 N O4 S Si'
_chemical_formula_weight 401.63
_chemical_name_systematic
;
1-[(Benzyldimethylsilyl)methyl]-1-ethylpiperidin-1-ium ethanesulfonate
;
_space_group_crystal_system monoclinic
_space_group_IT_number 4
_space_group_name_Hall 'P 2yb'
_space_group_name_H-M_alt 'P 1 21 1'
_atom_sites_solution_hydrogens difmap
_atom_sites_solution_primary iterative
_audit_creation_method
;
Olex2 1.5-alpha
(compiled 2021.06.29 svn.r12e2184c for OlexSys, GUI svn.r6374)
;
_cell_angle_alpha 90
_cell_angle_beta 107.033(3)
_cell_angle_gamma 90
_cell_formula_units_Z 2
_cell_length_a 8.4627(8)
_cell_length_b 12.8187(11)
_cell_length_c 10.3926(9)
_cell_measurement_reflns_used 9642
_cell_measurement_temperature 100.01
_cell_measurement_theta_max 30.61
_cell_measurement_theta_min 2.98
_cell_volume 1077.95(17)
_computing_cell_refinement
;
SAINT (Bruker, 2021)
;
_computing_data_collection
;
APEX4 (Bruker, 2021)
;
_computing_data_reduction
;
SAINT (Bruker, 2021)
;
_computing_molecular_graphics
;
<i>OLEX2</i> (Dolomanov <i>et al.</i>, 2009)
;
_computing_publication_material
;
<i>CrystalExplorer21</i> (Spackman
<i>et al.</i>,  2021; Turner <i>et al.</i>,  2017),
<i>publCIF</i> (Westrip, 2010), <i>Mercury</i>
(Macrae <i>et al.</i>,  2020),
<i>GaussView 6.016</i> (Frisch <i>et al.</i>,  2016), <i>Gaussian 09
Revision A.02</i>
(Frisch <i>et al.</i>,  2016), <i>SCHAKAL99</i> (Keller, 1999),
<i>Molekel 4.3</i> (Fl\"ukiger <i>et al.</i>,  2000)
;
_computing_structure_refinement
;
SHELXL (Sheldrick, 2015)
;
_computing_structure_solution
;
SHELXS (Sheldrick, 2008)
;
_diffrn_ambient_temperature 100.01
_diffrn_detector 'Bruker D8 VENTURE area detector'
_diffrn_detector_area_resol_mean 10.4167
_diffrn_measured_fraction_theta_full 0.996
_diffrn_measured_fraction_theta_max 0.998
_diffrn_measurement_device 'four-circle diffractometer'
_diffrn_measurement_device_type 'Bruker D8 VENTURE'
_diffrn_measurement_method '\w and \f scans'
_diffrn_radiation_monochromator 'HELIOS mirror optics'
_diffrn_radiation_probe x-ray
_diffrn_radiation_type MoK\a
_diffrn_radiation_wavelength 0.71073
_diffrn_reflns_av_R_equivalents 0.0211
_diffrn_reflns_av_unetI/netI 0.0126
_diffrn_reflns_limit_h_max 12
_diffrn_reflns_limit_h_min -12
_diffrn_reflns_limit_k_max 19
_diffrn_reflns_limit_k_min -19
_diffrn_reflns_limit_l_max 15
_diffrn_reflns_limit_l_min -15
_diffrn_reflns_number 68418
_diffrn_reflns_theta_full 25.242
_diffrn_reflns_theta_max 32.993
_diffrn_reflns_theta_min 2.517
_diffrn_source 'microfocus sealed X-ray tube'
_diffrn_standards_number 0
_exptl_absorpt_coefficient_mu 0.229
_exptl_absorpt_correction_T_max 0.7471
_exptl_absorpt_correction_T_min 0.6994
_exptl_absorpt_correction_type multi-scan
_exptl_absorpt_process_details
;
(SADABS; Bruker, 2021)
;
_exptl_crystal_colour colourless
_exptl_crystal_density_diffrn 1.237
_exptl_crystal_description block
_exptl_crystal_F_000 436
_exptl_crystal_size_max 0.816
_exptl_crystal_size_mid 0.439
_exptl_crystal_size_min 0.384
_refine_diff_density_max 0.528
_refine_diff_density_min -0.590
_refine_ls_abs_structure_details
;
Flack <i>x</i> determined using 3811 quotients
[(<i>I</i>^+^)-(<i>I</i>^-^)]/[(<i>I</i>^+^)+(<i>I</i>^-^)]
(Parsons <i>et al.</i>, 2013)
;
_refine_ls_abs_structure_Flack -0.005(6)
_refine_ls_extinction_method none
_refine_ls_goodness_of_fit_ref 1.051
_refine_ls_hydrogen_treatment refall
_refine_ls_matrix_type full
_refine_ls_number_parameters 375
_refine_ls_number_reflns 8122
_refine_ls_number_restraints 1
_refine_ls_restrained_S_all 1.051
_refine_ls_R_factor_all 0.0245
_refine_ls_R_factor_gt 0.0240
_refine_ls_shift/su_max 0.001
_refine_ls_shift/su_mean 0.000
_refine_ls_structure_factor_coef Fsqd
_refine_ls_weighting_details 'w=1/[\s^2^(Fo^2^)+(0.0390P)^2^+0.1456P] where P=(Fo^2^+2Fc^2^)/3'
_refine_ls_weighting_scheme calc
_refine_ls_wR_factor_gt 0.0647
_refine_ls_wR_factor_ref 0.0651
_reflns_number_gt 7987
_reflns_number_total 8122
_reflns_threshold_expression 'I > 2\s(I)'
_cod_data_source_file hb8003sup1.cif
_cod_data_source_block I
_cod_database_code 2244000
_shelx_space_group_comment
;
The symmetry employed for this shelxl refinement is uniquely defined
by the following loop, which should always be used as a source of
symmetry information in preference to the above space-group names.
They are only intended as comments.
;
_shelx_estimated_absorpt_t_min 0.835
_shelx_estimated_absorpt_t_max 0.917

loop_
_space_group_symop_operation_xyz
'x, y, z'
'-x, y+1/2, -z'

loop_
_atom_site_type_symbol
_atom_site_label
_atom_site_fract_x
_atom_site_fract_y
_atom_site_fract_z
_atom_site_U_iso_or_equiv
_atom_site_adp_type
_atom_site_calc_flag
_atom_site_occupancy
_atom_site_disorder_assembly
_atom_site_disorder_group
S S1 0.88614(3) 0.62026(2) 0.40720(3) 0.01913(6) Uani d 1 . .
Si Si1 0.05612(4) 0.31084(3) 0.20000(3) 0.01987(7) Uani d 1 . .
O O3 1.05747(10) 0.61067(7) 0.48491(8) 0.01886(15) Uani d 1 . .
O O1 0.85485(10) 0.74269(6) 0.37242(10) 0.01822(15) Uani d 1 . .
O O4 0.77064(16) 0.60053(10) 0.4817(2) 0.0533(5) Uani d 1 . .
O O2 0.85245(18) 0.56667(8) 0.27863(13) 0.0439(4) Uani d 1 . .
N N1 0.35820(12) 0.43767(7) 0.34820(11) 0.01724(16) Uani d 1 . .
C C10 0.19151(13) 0.39252(8) 0.34376(12) 0.01601(18) Uani d 1 . .
C C14 0.53245(16) 0.29189(10) 0.48490(16) 0.0253(2) Uani d 1 . .
C C17 0.41837(15) 0.50777(10) 0.47118(15) 0.0230(2) Uani d 1 . .
C C6 -0.27742(13) 0.25033(8) 0.16162(10) 0.01469(17) Uani d 1 . .
C C5 -0.31035(14) 0.14496(9) 0.17585(11) 0.01782(18) Uani d 1 . .
C C13 0.48527(15) 0.35320(9) 0.35398(14) 0.0211(2) Uani d 1 . .
C C7 -0.13320(13) 0.30314(9) 0.25953(11) 0.01589(17) Uani d 1 . .
C C1 -0.38217(16) 0.30517(11) 0.05336(13) 0.0247(2) Uani d 1 . .
C C15 0.59552(18) 0.36517(13) 0.60478(17) 0.0298(3) Uani d 1 . .
C C18 0.96437(15) 0.78813(9) 0.30464(13) 0.0206(2) Uani d 1 . .
C C4 -0.44312(17) 0.09575(11) 0.08387(14) 0.0258(2) Uani d 1 . .
C C3 -0.54609(16) 0.15050(14) -0.02339(13) 0.0295(3) Uani d 1 . .
C C16 0.46575(16) 0.44744(12) 0.60249(15) 0.0276(3) Uani d 1 . .
C C11 0.35005(16) 0.50178(10) 0.22355(15) 0.0245(2) Uani d 1 . .
C C19 0.93127(16) 0.90390(9) 0.29232(12) 0.0202(2) Uani d 1 . .
C C12 0.23198(19) 0.59372(11) 0.19959(18) 0.0306(3) Uani d 1 . .
C C8 0.0020(3) 0.3761(2) 0.03268(16) 0.0472(5) Uani d 1 . .
C C2 -0.51474(18) 0.25531(15) -0.03823(14) 0.0316(3) Uani d 1 . .
C C9 0.1422(2) 0.17830(15) 0.1885(3) 0.0455(5) Uani d 1 . .
H H13A 0.442(2) 0.3078(18) 0.274(2) 0.024(4) Uiso d 1 . .
H H3 -0.638(3) 0.121(2) -0.085(3) 0.043(6) Uiso d 1 . .
H H13B 0.583(3) 0.3899(17) 0.346(2) 0.025(5) Uiso d 1 . .
H H5 -0.241(2) 0.1076(17) 0.250(2) 0.024(4) Uiso d 1 . .
H H11A 0.318(2) 0.4547(16) 0.1467(19) 0.017(4) Uiso d 1 . .
H H12A 0.122(3) 0.5740(19) 0.193(2) 0.029(5) Uiso d 1 . .
H H10A 0.128(3) 0.4494(18) 0.358(2) 0.026(5) Uiso d 1 . .
H H7A -0.108(3) 0.2671(17) 0.343(2) 0.023(4) Uiso d 1 . .
H H16A 0.368(3) 0.4130(18) 0.614(2) 0.032(5) Uiso d 1 . .
H H7B -0.162(3) 0.369(2) 0.277(3) 0.041(6) Uiso d 1 . .
H H8A -0.071(4) 0.332(3) -0.020(3) 0.056(8) Uiso d 1 . .
H H18A 1.077(3) 0.7716(19) 0.355(2) 0.037(6) Uiso d 1 . .
H H17A 0.512(3) 0.5403(16) 0.456(2) 0.023(5) Uiso d 1 . .
H H16B 0.512(3) 0.504(2) 0.676(3) 0.040(6) Uiso d 1 . .
H H17B 0.331(3) 0.5512(18) 0.475(2) 0.032(5) Uiso d 1 . .
H H12B 0.233(3) 0.630(2) 0.106(3) 0.043(6) Uiso d 1 . .
H H2 -0.586(3) 0.296(2) -0.110(2) 0.041(6) Uiso d 1 . .
H H11B 0.454(3) 0.525(2) 0.235(2) 0.033(6) Uiso d 1 . .
H H14A 0.439(3) 0.2515(19) 0.494(2) 0.030(5) Uiso d 1 . .
H H14B 0.617(3) 0.2459(19) 0.477(2) 0.033(6) Uiso d 1 . .
H H19A 0.825(3) 0.916(2) 0.235(3) 0.040(6) Uiso d 1 . .
H H19B 0.945(3) 0.933(2) 0.382(2) 0.037(6) Uiso d 1 . .
H H9A 0.058(3) 0.133(2) 0.123(3) 0.048(7) Uiso d 1 . .
H H19C 1.009(3) 0.943(2) 0.251(2) 0.031(5) Uiso d 1 . .
H H1 -0.362(3) 0.379(2) 0.045(3) 0.041(6) Uiso d 1 . .
H H10B 0.205(3) 0.3469(18) 0.418(2) 0.027(5) Uiso d 1 . .
H H9B 0.231(5) 0.175(4) 0.154(4) 0.090(13) Uiso d 1 . .
H H4 -0.477(3) 0.018(2) 0.093(3) 0.037(6) Uiso d 1 . .
H H8B 0.103(6) 0.397(4) 0.005(4) 0.095(14) Uiso d 1 . .
H H18B 0.945(3) 0.751(2) 0.216(2) 0.037(6) Uiso d 1 . .
H H15A 0.700(4) 0.397(2) 0.597(3) 0.058(8) Uiso d 1 . .
H H12C 0.274(3) 0.647(2) 0.270(3) 0.046(7) Uiso d 1 . .
H H15B 0.623(4) 0.327(2) 0.686(3) 0.051(7) Uiso d 1 . .
H H8C -0.044(5) 0.439(4) 0.038(4) 0.078(11) Uiso d 1 . .
H H9C 0.167(5) 0.140(4) 0.293(4) 0.092(12) Uiso d 1 . .

loop_
_atom_site_aniso_label
_atom_site_aniso_U_11
_atom_site_aniso_U_22
_atom_site_aniso_U_33
_atom_site_aniso_U_12
_atom_site_aniso_U_13
_atom_site_aniso_U_23
S1 0.01109(10) 0.01196(10) 0.03141(13) 0.00019(8) 0.00167(8) 0.00310(9)
Si1 0.01993(14) 0.02043(14) 0.02339(14) -0.00530(11) 0.01279(11) -0.00846(11)
O3 0.0134(3) 0.0214(4) 0.0193(3) 0.0031(3) 0.0009(3) 0.0034(3)
O1 0.0140(3) 0.0118(3) 0.0301(4) 0.0013(3) 0.0084(3) 0.0021(3)
O4 0.0297(5) 0.0335(7) 0.1128(13) 0.0101(5) 0.0458(7) 0.0345(7)
O2 0.0507(7) 0.0172(4) 0.0404(6) 0.0058(4) -0.0234(5) -0.0085(4)
N1 0.0133(4) 0.0120(4) 0.0294(5) -0.0001(3) 0.0109(3) -0.0006(3)
C10 0.0127(4) 0.0146(4) 0.0237(5) -0.0019(3) 0.0099(3) -0.0023(3)
C14 0.0194(5) 0.0169(5) 0.0405(7) 0.0031(4) 0.0104(5) 0.0045(4)
C17 0.0145(4) 0.0161(5) 0.0387(6) -0.0020(4) 0.0082(4) -0.0083(4)
C6 0.0134(4) 0.0151(4) 0.0158(4) 0.0024(3) 0.0045(3) -0.0004(3)
C5 0.0185(4) 0.0157(4) 0.0178(4) -0.0026(3) 0.0030(3) -0.0012(3)
C13 0.0168(4) 0.0148(4) 0.0361(6) 0.0035(4) 0.0148(4) -0.0004(4)
C7 0.0156(4) 0.0146(4) 0.0185(4) -0.0018(3) 0.0066(3) -0.0030(3)
C1 0.0215(5) 0.0259(5) 0.0243(5) 0.0078(4) 0.0032(4) 0.0072(5)
C15 0.0190(5) 0.0313(7) 0.0367(7) 0.0027(5) 0.0047(5) 0.0017(5)
C18 0.0222(5) 0.0148(4) 0.0282(5) 0.0033(4) 0.0129(4) 0.0036(4)
C4 0.0235(5) 0.0286(6) 0.0240(5) -0.0094(4) 0.0052(4) -0.0081(4)
C3 0.0162(5) 0.0506(8) 0.0197(5) -0.0043(5) 0.0022(4) -0.0102(5)
C16 0.0177(5) 0.0326(6) 0.0321(6) -0.0019(5) 0.0064(4) -0.0093(5)
C11 0.0217(5) 0.0200(5) 0.0367(6) 0.0007(4) 0.0163(5) 0.0072(5)
C19 0.0250(5) 0.0131(4) 0.0230(5) -0.0009(4) 0.0081(4) -0.0012(4)
C12 0.0283(6) 0.0195(5) 0.0444(8) 0.0042(4) 0.0115(6) 0.0082(5)
C8 0.0582(11) 0.0667(13) 0.0200(6) -0.0352(11) 0.0163(7) -0.0063(7)
C2 0.0201(5) 0.0496(9) 0.0211(5) 0.0105(6) -0.0004(4) 0.0041(5)
C9 0.0296(7) 0.0320(7) 0.0824(14) -0.0062(6) 0.0279(9) -0.0332(9)

loop_
_atom_type_symbol
_atom_type_description
_atom_type_scat_dispersion_real
_atom_type_scat_dispersion_imag
_atom_type_scat_source
C C 0.0033 0.0016 'International Tables Vol C Tables 4.2.6.8 and 6.1.1.4'
H H 0.0000 0.0000 'International Tables Vol C Tables 4.2.6.8 and 6.1.1.4'
N N 0.0061 0.0033 'International Tables Vol C Tables 4.2.6.8 and 6.1.1.4'
O O 0.0106 0.0060 'International Tables Vol C Tables 4.2.6.8 and 6.1.1.4'
S S 0.1246 0.1234 'International Tables Vol C Tables 4.2.6.8 and 6.1.1.4'
Si Si 0.0817 0.0704 'International Tables Vol C Tables 4.2.6.8 and 6.1.1.4'

loop_
_geom_angle_atom_site_label_1
_geom_angle_atom_site_label_2
_geom_angle_atom_site_label_3
_geom_angle_site_symmetry_1
_geom_angle_site_symmetry_3
_geom_angle
_geom_angle_publ_flag
O3 S1 O1 . . 106.26(5) ?
O3 S1 O2 . . 111.61(7) ?
O4 S1 O3 . . 114.45(8) ?
O4 S1 O1 . . 101.47(6) ?
O4 S1 O2 . . 115.54(11) ?
O2 S1 O1 . . 106.15(6) ?
C7 Si1 C10 . . 98.35(5) ?
C8 Si1 C10 . . 114.32(7) ?
C8 Si1 C7 . . 109.31(9) ?
C8 Si1 C9 . . 110.06(12) ?
C9 Si1 C10 . . 113.19(8) ?
C9 Si1 C7 . . 111.06(7) ?
C18 O1 S1 . . 114.55(7) ?
C10 N1 C17 . . 109.32(9) ?
C10 N1 C13 . . 111.87(9) ?
C10 N1 C11 . . 111.84(9) ?
C13 N1 C17 . . 109.24(10) ?
C13 N1 C11 . . 105.96(9) ?
C11 N1 C17 . . 108.49(10) ?
Si1 C10 H10A . . 107.8(13) ?
Si1 C10 H10B . . 101.7(14) ?
N1 C10 Si1 . . 125.08(8) ?
N1 C10 H10A . . 105.8(14) ?
N1 C10 H10B . . 108.7(13) ?
H10A C10 H10B . . 106.6(18) ?
C13 C14 C15 . . 110.47(11) ?
C13 C14 H14A . . 110.8(14) ?
C13 C14 H14B . . 104.5(14) ?
C15 C14 H14A . . 110.4(14) ?
C15 C14 H14B . . 111.0(15) ?
H14A C14 H14B . . 110(2) ?
N1 C17 H17A . . 101.9(12) ?
N1 C17 H17B . . 108.3(14) ?
C16 C17 N1 . . 112.92(10) ?
C16 C17 H17A . . 111.3(13) ?
C16 C17 H17B . . 105.7(14) ?
H17A C17 H17B . . 117(2) ?
C5 C6 C7 . . 120.82(10) ?
C5 C6 C1 . . 118.15(11) ?
C1 C6 C7 . . 121.03(10) ?
C6 C5 H5 . . 118.5(13) ?
C4 C5 C6 . . 120.72(11) ?
C4 C5 H5 . . 120.8(13) ?
N1 C13 C14 . . 113.73(10) ?
N1 C13 H13A . . 107.5(12) ?
N1 C13 H13B . . 105.1(13) ?
C14 C13 H13A . . 112.5(13) ?
C14 C13 H13B . . 108.6(13) ?
H13A C13 H13B . . 109.1(17) ?
Si1 C7 H7A . . 109.8(13) ?
Si1 C7 H7B . . 108.6(17) ?
C6 C7 Si1 . . 113.71(7) ?
C6 C7 H7A . . 108.8(13) ?
C6 C7 H7B . . 109.9(17) ?
H7A C7 H7B . . 106(2) ?
C6 C1 H1 . . 118.4(16) ?
C2 C1 C6 . . 120.75(13) ?
C2 C1 H1 . . 120.8(16) ?
C14 C15 H15A . . 106.7(18) ?
C14 C15 H15B . . 110.4(18) ?
C16 C15 C14 . . 109.66(11) ?
C16 C15 H15A . . 111.9(18) ?
C16 C15 H15B . . 111.2(18) ?
H15A C15 H15B . . 107(3) ?
O1 C18 C19 . . 108.00(9) ?
O1 C18 H18A . . 108.5(14) ?
O1 C18 H18B . . 107.5(15) ?
C19 C18 H18A . . 112.9(15) ?
C19 C18 H18B . . 114.0(15) ?
H18A C18 H18B . . 106(2) ?
C5 C4 H4 . . 123.5(14) ?
C3 C4 C5 . . 120.81(13) ?
C3 C4 H4 . . 115.5(14) ?
C4 C3 H3 . . 123.5(18) ?
C2 C3 C4 . . 118.93(12) ?
C2 C3 H3 . . 117.5(18) ?
C17 C16 C15 . . 111.58(12) ?
C17 C16 H16A . . 109.3(13) ?
C17 C16 H16B . . 104.1(15) ?
C15 C16 H16A . . 108.7(14) ?
C15 C16 H16B . . 110.8(15) ?
H16A C16 H16B . . 112.3(19) ?
N1 C11 H11A . . 107.2(12) ?
N1 C11 H11B . . 105.7(15) ?
C12 C11 N1 . . 115.05(11) ?
C12 C11 H11A . . 109.7(12) ?
C12 C11 H11B . . 109.4(16) ?
H11A C11 H11B . . 109.7(19) ?
C18 C19 H19A . . 109.5(16) ?
C18 C19 H19B . . 109.3(15) ?
C18 C19 H19C . . 113.5(14) ?
H19A C19 H19B . . 111(2) ?
H19A C19 H19C . . 106(2) ?
H19B C19 H19C . . 107(2) ?
C11 C12 H12A . . 112.9(14) ?
C11 C12 H12B . . 107.8(14) ?
C11 C12 H12C . . 109.8(16) ?
H12A C12 H12B . . 108.6(19) ?
H12A C12 H12C . . 112(2) ?
H12B C12 H12C . . 106(2) ?
Si1 C8 H8A . . 103(2) ?
Si1 C8 H8B . . 113(3) ?
Si1 C8 H8C . . 110(2) ?
H8A C8 H8B . . 118(3) ?
H8A C8 H8C . . 112(3) ?
H8B C8 H8C . . 101(3) ?
C1 C2 H2 . . 118.4(17) ?
C3 C2 C1 . . 120.64(13) ?
C3 C2 H2 . . 121.0(17) ?
Si1 C9 H9A . . 110.7(16) ?
Si1 C9 H9B . . 116(3) ?
Si1 C9 H9C . . 107(2) ?
H9A C9 H9B . . 102(3) ?
H9A C9 H9C . . 107(3) ?
H9B C9 H9C . . 114(3) ?

loop_
_geom_bond_atom_site_label_1
_geom_bond_atom_site_label_2
_geom_bond_site_symmetry_2
_geom_bond_distance
_geom_bond_publ_flag
S1 O3 . 1.4435(8) ?
S1 O1 . 1.6149(9) ?
S1 O4 . 1.4364(12) ?
S1 O2 . 1.4545(13) ?
Si1 C7 . 1.8814(11) y
Si1 C8 . 1.862(2) y
Si1 C9 . 1.8662(18) y
Si1 C10 . 1.9075(12) y
O1 C18 . 1.4412(14) ?
N1 C10 . 1.5130(14) ?
N1 C17 . 1.5227(17) ?
N1 C13 . 1.5148(15) ?
N1 C11 . 1.5186(17) ?
C10 H10A . 0.94(2) ?
C10 H10B . 0.95(2) ?
C14 C13 . 1.5199(19) ?
C14 C15 . 1.526(2) ?
C14 H14A . 0.97(2) ?
C14 H14B . 0.95(2) ?
C17 C16 . 1.517(2) ?
C17 H17A . 0.95(2) ?
C17 H17B . 0.93(2) ?
C6 C5 . 1.3957(15) ?
C6 C7 . 1.5019(15) ?
C6 C1 . 1.4005(16) ?
C5 C4 . 1.3946(16) ?
C5 H5 . 0.95(2) ?
C13 H13A . 0.99(2) ?
C13 H13B . 0.97(2) ?
C7 H7A . 0.95(2) ?
C7 H7B . 0.91(3) ?
C1 C2 . 1.396(2) ?
C1 H1 . 0.98(3) ?
C15 C16 . 1.518(2) ?
C15 H15A . 1.00(3) ?
C15 H15B . 0.95(3) ?
C18 C19 . 1.5086(16) ?
C18 H18A . 0.97(3) ?
C18 H18B . 1.00(3) ?
C4 C3 . 1.388(2) ?
C4 H4 . 1.05(3) ?
C3 C2 . 1.387(3) ?
C3 H3 . 0.93(3) ?
C16 H16A . 0.98(2) ?
C16 H16B . 1.04(3) ?
C11 C12 . 1.5177(19) ?
C11 H11A . 0.97(2) ?
C11 H11B . 0.91(2) ?
C19 H19A . 0.94(3) ?
C19 H19B . 0.99(2) ?
C19 H19C . 1.01(2) ?
C12 H12A . 0.94(2) ?
C12 H12B . 1.08(3) ?
C12 H12C . 0.99(3) ?
C8 H8A . 0.89(3) ?
C8 H8B . 1.01(5) ?
C8 H8C . 0.91(4) ?
C2 H2 . 0.96(3) ?
C9 H9A . 1.01(3) ?
C9 H9B . 0.92(4) ?
C9 H9C . 1.15(4) ?

loop_
_geom_hbond_atom_site_label_D
_geom_hbond_atom_site_label_H
_geom_hbond_atom_site_label_A
_geom_hbond_site_symmetry_A
_geom_hbond_distance_DH
_geom_hbond_distance_HA
_geom_hbond_distance_DA
_geom_hbond_angle_DHA
_geom_hbond_publ_flag
C3 H3 O2 2_545 0.93(3) 2.39(3) 3.2990(17) 167(2) yes
C7 H7B O2 1_455 0.91(3) 2.54(3) 3.3881(16) 156(2) yes
C17 H17A O4 . 0.95(2) 2.26(2) 3.1815(16) 162.8(17) yes
C17 H17B O3 1_455 0.93(2) 2.47(2) 3.3680(15) 161.3(19) yes

loop_
_geom_torsion_atom_site_label_1
_geom_torsion_atom_site_label_2
_geom_torsion_atom_site_label_3
_geom_torsion_atom_site_label_4
_geom_torsion_site_symmetry_1
_geom_torsion_site_symmetry_2
_geom_torsion_site_symmetry_3
_geom_torsion_site_symmetry_4
_geom_torsion
_geom_torsion_publ_flag
S1 O1 C18 C19 . . . . -174.27(8) ?
O3 S1 O1 C18 . . . . 55.64(10) ?
O4 S1 O1 C18 . . . . 175.59(11) ?
O2 S1 O1 C18 . . . . -63.30(11) ?
N1 C17 C16 C15 . . . . 56.11(14) ?
C10 Si1 C7 C6 . . . . 174.81(8) ?
C10 N1 C17 C16 . . . . 69.94(12) ?
C10 N1 C13 C14 . . . . -67.70(13) ?
C10 N1 C11 C12 . . . . 59.35(15) ?
C14 C15 C16 C17 . . . . -56.65(16) ?
C17 N1 C10 Si1 . . . . 173.69(8) ?
C17 N1 C13 C14 . . . . 53.48(13) ?
C17 N1 C11 C12 . . . . -61.30(14) ?
C6 C5 C4 C3 . . . . -0.40(19) ?
C6 C1 C2 C3 . . . . 0.4(2) ?
C5 C6 C7 Si1 . . . . 96.96(11) ?
C5 C6 C1 C2 . . . . -0.59(19) ?
C5 C4 C3 C2 . . . . 0.2(2) ?
C13 N1 C10 Si1 . . . . -65.17(13) ?
C13 N1 C17 C16 . . . . -52.78(12) ?
C13 N1 C11 C12 . . . . -178.50(12) ?
C13 C14 C15 C16 . . . . 56.25(15) ?
C7 C6 C5 C4 . . . . -179.20(11) ?
C7 C6 C1 C2 . . . . 179.19(11) ?
C1 C6 C5 C4 . . . . 0.58(17) ?
C1 C6 C7 Si1 . . . . -82.81(12) ?
C15 C14 C13 N1 . . . . -56.46(14) ?
C4 C3 C2 C1 . . . . -0.2(2) ?
C11 N1 C10 Si1 . . . . 53.52(12) ?
C11 N1 C17 C16 . . . . -167.85(10) ?
C11 N1 C13 C14 . . . . 170.17(10) ?
C8 Si1 C7 C6 . . . . 55.31(11) ?
C9 Si1 C7 C6 . . . . -66.31(12) ?

_cod_database_fobs_code 2244000
